data_4072021
loop_
_publ_author_name
'Chen, Jingjin'
'Li, Yuxue'
'Gao, Hongjun'
'Liu, Yuanhong'

_publ_section_title
;
 Carbon&#x2212;Carbon Bond Formation of \a-Alkynylzirconacyclopentenes via
 Cyclization or a Cu/Pd-Mediated Cyclization/Cross-Coupling Sequence with
 Aryl Iodides
;
_journal_issue 21
_journal_name_full Organometallics
_journal_page_first 5619
_journal_paper_doi 10.1021/om8005245
_journal_volume 27
_journal_year 2008
_chemical_formula_sum 'C30 H24'
_chemical_formula_weight 384.49
_chemical_name_systematic
; 
 ? 
;
_space_group_IT_number 2
_symmetry_cell_setting triclinic
_symmetry_space_group_name_Hall '-P 1'
_symmetry_space_group_name_H-M 'P -1'
_atom_sites_solution_hydrogens geom
_atom_sites_solution_primary direct
_atom_sites_solution_secondary difmap
_audit_creation_method SHELXL-97
_cell_angle_alpha 92.479(4)
_cell_angle_beta 92.629(4)
_cell_angle_gamma 95.834(5)
_cell_formula_units_Z 2
_cell_length_a 6.4454(14)
_cell_length_b 11.125(3)
_cell_length_c 15.380(3)
_cell_measurement_reflns_used 849
_cell_measurement_temperature 293(2)
_cell_measurement_theta_max 40.078
_cell_measurement_theta_min 4.436
_cell_volume 1094.7(4)
_computing_cell_refinement 'Bruker SMART'
_computing_data_collection 'Bruker SMART'
_computing_data_reduction 'Bruker SHELXTL'
_computing_molecular_graphics 'Bruker SHELXTL'
_computing_publication_material 'Bruker SHELXTL'
_computing_structure_refinement 'SHELXL-97 (Sheldrick, 1997)'
_computing_structure_solution 'SHELXS-97 (Sheldrick, 1990)'
_diffrn_ambient_temperature 293(2)
_diffrn_measured_fraction_theta_full 0.984
_diffrn_measured_fraction_theta_max 0.984
_diffrn_measurement_device_type 'CCD area detector'
_diffrn_measurement_method 'phi and omega scans'
_diffrn_radiation_monochromator graphite
_diffrn_radiation_source 'fine-focus sealed tube'
_diffrn_radiation_type MoK\a
_diffrn_radiation_wavelength 0.71073
_diffrn_reflns_av_R_equivalents 0.0978
_diffrn_reflns_av_sigmaI/netI 0.1254
_diffrn_reflns_limit_h_max 7
_diffrn_reflns_limit_h_min -7
_diffrn_reflns_limit_k_max 11
_diffrn_reflns_limit_k_min -13
_diffrn_reflns_limit_l_max 18
_diffrn_reflns_limit_l_min -18
_diffrn_reflns_number 5990
_diffrn_reflns_theta_full 26.00
_diffrn_reflns_theta_max 26.00
_diffrn_reflns_theta_min 1.84
_exptl_absorpt_coefficient_mu 0.066
_exptl_absorpt_correction_T_max 1.00000
_exptl_absorpt_correction_T_min 0.82204
_exptl_absorpt_correction_type empirical
_exptl_crystal_colour colorless
_exptl_crystal_density_diffrn 1.166
_exptl_crystal_density_method 'not measured'
_exptl_crystal_description prismatic
_exptl_crystal_F_000 408
_exptl_crystal_size_max 0.487
_exptl_crystal_size_mid 0.230
_exptl_crystal_size_min 0.160
_refine_diff_density_max 0.401
_refine_diff_density_min -0.217
_refine_diff_density_rms 0.087
_refine_ls_extinction_method none
_refine_ls_goodness_of_fit_ref 0.833
_refine_ls_hydrogen_treatment constr
_refine_ls_matrix_type full
_refine_ls_number_parameters 271
_refine_ls_number_reflns 4215
_refine_ls_number_restraints 0
_refine_ls_restrained_S_all 0.833
_refine_ls_R_factor_all 0.1502
_refine_ls_R_factor_gt 0.0853
_refine_ls_shift/su_max 0.000
_refine_ls_shift/su_mean 0.000
_refine_ls_structure_factor_coef Fsqd
_refine_ls_weighting_details 'calc w=1/[\s^2^(Fo^2^)+(0.1040P)^2^+0.0000P] where P=(Fo^2^+2Fc^2^)/3'
_refine_ls_weighting_scheme calc
_refine_ls_wR_factor_gt 0.1964
_refine_ls_wR_factor_ref 0.2253
_reflns_number_gt 1712
_reflns_number_total 4215
_reflns_threshold_expression >2sigma(I)
_cod_data_source_file om8005245_si_003.cif
_cod_data_source_block cd2709
_cod_depositor_comments
;
The following automatic conversions were performed:

'_symmetry_cell_setting' value 'Triclinic' changed to 'triclinic'
according to /home/saulius/struct/CIF-dictionaries/cif_core.dic
dictionary named 'cif_core.dic' version 2.4.1 from 2010-06-29.

Automatic conversion script
Id: cif_fix_values 1715 2011-07-08 13:25:40Z adriana 
;
_cod_original_sg_symbol_H-M P-1
_cod_database_code 4072021

loop_
_symmetry_equiv_pos_as_xyz
'x, y, z'
'-x, -y, -z'

loop_
_atom_site_label
_atom_site_type_symbol
_atom_site_fract_x
_atom_site_fract_y
_atom_site_fract_z
_atom_site_U_iso_or_equiv
_atom_site_adp_type
_atom_site_occupancy
_atom_site_symmetry_multiplicity
_atom_site_calc_flag
_atom_site_refinement_flags
C1 C 1.0174(5) 0.1399(3) 0.74542(19) 0.0539(8) Uani 1 1 d .
C2 C 1.0837(5) 0.0308(3) 0.7288(2) 0.0610(9) Uani 1 1 d .
C3 C 0.9972(6) -0.0243(3) 0.6417(2) 0.0799(12) Uani 1 1 d .
H3A H 0.9400 -0.1076 0.6466 0.096 Uiso 1 1 calc R
H3B H 1.1041 -0.0213 0.5992 0.096 Uiso 1 1 calc R
C4 C 0.8263(6) 0.0551(3) 0.6168(2) 0.0746(11) Uani 1 1 d .
H4A H 0.8289 0.0724 0.5556 0.090 Uiso 1 1 calc R
H4B H 0.6897 0.0155 0.6282 0.090 Uiso 1 1 calc R
C5 C 0.8750(5) 0.1696(3) 0.67335(19) 0.0571(9) Uani 1 1 d .
C6 C 0.8017(5) 0.2761(3) 0.65590(18) 0.0541(8) Uani 1 1 d .
C7 C 0.6468(5) 0.2824(3) 0.58091(19) 0.0584(9) Uani 1 1 d .
C8 C 0.4473(6) 0.2268(3) 0.5809(2) 0.0703(10) Uani 1 1 d .
H8 H 0.4089 0.1792 0.6269 0.084 Uiso 1 1 calc R
C9 C 0.3015(6) 0.2397(4) 0.5141(2) 0.0839(12) Uani 1 1 d .
H9 H 0.1671 0.2007 0.5154 0.101 Uiso 1 1 calc R
C10 C 0.3547(7) 0.3094(4) 0.4464(3) 0.0901(13) Uani 1 1 d .
H10 H 0.2569 0.3190 0.4015 0.108 Uiso 1 1 calc R
C11 C 0.5523(8) 0.3649(5) 0.4452(3) 0.1086(16) Uani 1 1 d .
H11 H 0.5904 0.4113 0.3985 0.130 Uiso 1 1 calc R
C12 C 0.6971(6) 0.3533(4) 0.5123(2) 0.0884(13) Uani 1 1 d .
H12 H 0.8303 0.3939 0.5112 0.106 Uiso 1 1 calc R
C13 C 0.8666(5) 0.3944(3) 0.70344(18) 0.0507(8) Uani 1 1 d .
C14 C 0.7171(5) 0.4575(3) 0.7405(2) 0.0609(9) Uani 1 1 d .
H14 H 0.5779 0.4254 0.7361 0.073 Uiso 1 1 calc R
C15 C 0.7725(7) 0.5683(3) 0.7844(2) 0.0722(11) Uani 1 1 d .
H15 H 0.6707 0.6100 0.8095 0.087 Uiso 1 1 calc R
C16 C 0.9749(7) 0.6160(3) 0.7907(2) 0.0771(11) Uani 1 1 d .
H16 H 1.0112 0.6901 0.8207 0.092 Uiso 1 1 calc R
C17 C 1.1253(6) 0.5570(3) 0.7537(3) 0.0799(11) Uani 1 1 d .
H17 H 1.2636 0.5907 0.7574 0.096 Uiso 1 1 calc R
C18 C 1.0693(6) 0.4438(3) 0.7096(2) 0.0673(10) Uani 1 1 d .
H18 H 1.1716 0.4025 0.6845 0.081 Uiso 1 1 calc R
C19 C 1.0845(5) 0.2196(3) 0.82441(19) 0.0506(8) Uani 1 1 d .
C20 C 0.9403(6) 0.2559(3) 0.8795(2) 0.0658(10) Uani 1 1 d .
H20 H 0.7992 0.2309 0.8679 0.079 Uiso 1 1 calc R
C21 C 1.0042(7) 0.3307(3) 0.9531(2) 0.0778(12) Uani 1 1 d .
H21 H 0.9063 0.3544 0.9911 0.093 Uiso 1 1 calc R
C22 C 1.2104(7) 0.3686(3) 0.9689(2) 0.0771(12) Uani 1 1 d .
H22 H 1.2525 0.4195 1.0174 0.092 Uiso 1 1 calc R
C23 C 1.3561(6) 0.3328(3) 0.9145(2) 0.0735(11) Uani 1 1 d .
H23 H 1.4967 0.3592 0.9256 0.088 Uiso 1 1 calc R
C24 C 1.2928(6) 0.2575(3) 0.8430(2) 0.0619(9) Uani 1 1 d .
H24 H 1.3922 0.2316 0.8065 0.074 Uiso 1 1 calc R
C25 C 1.2290(6) -0.0333(3) 0.7837(2) 0.0681(10) Uani 1 1 d .
C26 C 1.2134(7) -0.0384(3) 0.8728(2) 0.0862(12) Uani 1 1 d .
H26 H 1.1080 -0.0020 0.8998 0.103 Uiso 1 1 calc R
C27 C 1.3528(9) -0.0968(4) 0.9220(3) 0.1019(15) Uani 1 1 d .
H27 H 1.3396 -0.1011 0.9817 0.122 Uiso 1 1 calc R
C28 C 1.5116(9) -0.1487(4) 0.8825(4) 0.1221(19) Uani 1 1 d .
H28 H 1.6094 -0.1853 0.9158 0.147 Uiso 1 1 calc R
C29 C 1.5246(9) -0.1460(5) 0.7942(4) 0.1281(19) Uani 1 1 d .
H29 H 1.6311 -0.1814 0.7672 0.154 Uiso 1 1 calc R
C30 C 1.3822(7) -0.0917(4) 0.7451(3) 0.0941(13) Uani 1 1 d .
H30 H 1.3887 -0.0941 0.6848 0.113 Uiso 1 1 calc R

loop_
_atom_site_aniso_label
_atom_site_aniso_U_11
_atom_site_aniso_U_22
_atom_site_aniso_U_33
_atom_site_aniso_U_23
_atom_site_aniso_U_13
_atom_site_aniso_U_12
C1 0.071(2) 0.0416(18) 0.0458(17) -0.0061(15) 0.0043(16) -0.0048(15)
C2 0.088(3) 0.0422(19) 0.0502(18) -0.0053(16) 0.0019(18) -0.0042(17)
C3 0.125(3) 0.052(2) 0.058(2) -0.0150(18) -0.004(2) 0.001(2)
C4 0.105(3) 0.058(2) 0.056(2) -0.0133(18) -0.010(2) -0.005(2)
C5 0.073(2) 0.051(2) 0.0432(17) -0.0065(16) -0.0042(16) -0.0062(17)
C6 0.068(2) 0.050(2) 0.0406(17) -0.0049(15) -0.0009(15) -0.0055(16)
C7 0.072(2) 0.056(2) 0.0428(18) -0.0018(16) -0.0039(17) -0.0095(18)
C8 0.084(3) 0.077(3) 0.0436(19) 0.0011(18) -0.0076(19) -0.015(2)
C9 0.082(3) 0.095(3) 0.066(2) -0.010(2) -0.014(2) -0.019(2)
C10 0.116(4) 0.091(3) 0.057(2) 0.006(2) -0.026(2) -0.005(3)
C11 0.117(4) 0.132(4) 0.069(3) 0.037(3) -0.021(3) -0.026(3)
C12 0.094(3) 0.103(3) 0.062(2) 0.027(2) -0.009(2) -0.022(2)
C13 0.060(2) 0.0467(19) 0.0435(17) 0.0042(15) -0.0033(16) -0.0005(16)
C14 0.065(2) 0.058(2) 0.058(2) 0.0022(18) -0.0053(18) 0.0019(18)
C15 0.091(3) 0.061(2) 0.065(2) -0.002(2) -0.007(2) 0.014(2)
C16 0.108(4) 0.050(2) 0.070(2) -0.009(2) -0.012(2) 0.004(2)
C17 0.083(3) 0.060(2) 0.090(3) -0.006(2) -0.005(2) -0.016(2)
C18 0.072(3) 0.055(2) 0.072(2) 0.0021(19) 0.0033(19) -0.0031(18)
C19 0.067(2) 0.0407(17) 0.0450(17) 0.0050(14) 0.0006(16) 0.0073(16)
C20 0.080(3) 0.063(2) 0.054(2) -0.0031(18) 0.0000(18) 0.0092(19)
C21 0.105(3) 0.074(3) 0.056(2) -0.010(2) 0.004(2) 0.026(2)
C22 0.107(3) 0.061(2) 0.061(2) -0.015(2) -0.024(2) 0.015(2)
C23 0.083(3) 0.061(2) 0.073(2) -0.008(2) -0.017(2) 0.002(2)
C24 0.071(3) 0.050(2) 0.062(2) -0.0048(17) -0.0010(18) 0.0002(17)
C25 0.095(3) 0.0415(19) 0.067(2) 0.0044(18) 0.006(2) 0.0019(19)
C26 0.133(4) 0.056(2) 0.068(2) 0.003(2) -0.004(2) 0.008(2)
C27 0.166(5) 0.060(3) 0.078(3) 0.013(2) -0.017(3) 0.011(3)
C28 0.163(5) 0.073(3) 0.132(5) 0.030(3) -0.028(4) 0.027(3)
C29 0.155(5) 0.092(4) 0.150(5) 0.043(4) 0.018(4) 0.051(3)
C30 0.126(4) 0.071(3) 0.093(3) 0.023(2) 0.025(3) 0.033(3)

loop_
_atom_type_symbol
_atom_type_description
_atom_type_scat_dispersion_real
_atom_type_scat_dispersion_imag
_atom_type_scat_source
C C 0.0033 0.0016 'International Tables Vol C Tables 4.2.6.8 and 6.1.1.4'
H H 0.0000 0.0000 'International Tables Vol C Tables 4.2.6.8 and 6.1.1.4'

loop_
_geom_angle_atom_site_label_1
_geom_angle_atom_site_label_2
_geom_angle_atom_site_label_3
_geom_angle
C2 C1 C5 110.0(3)
C2 C1 C19 124.3(3)
C5 C1 C19 125.6(3)
C1 C2 C25 127.8(3)
C1 C2 C3 111.7(3)
C25 C2 C3 120.5(3)
C2 C3 C4 103.3(3)
C2 C3 H3A 111.1
C4 C3 H3A 111.1
C2 C3 H3B 111.1
C4 C3 H3B 111.1
H3A C3 H3B 109.1
C5 C4 C3 105.1(3)
C5 C4 H4A 110.7
C3 C4 H4A 110.7
C5 C4 H4B 110.7
C3 C4 H4B 110.7
H4A C4 H4B 108.8
C6 C5 C1 129.7(3)
C6 C5 C4 124.1(3)
C1 C5 C4 106.2(3)
C5 C6 C13 125.8(3)
C5 C6 C7 119.9(3)
C13 C6 C7 114.3(3)
C8 C7 C12 117.6(3)
C8 C7 C6 122.0(3)
C12 C7 C6 120.2(3)
C7 C8 C9 121.6(4)
C7 C8 H8 119.2
C9 C8 H8 119.2
C10 C9 C8 120.0(4)
C10 C9 H9 120.0
C8 C9 H9 120.0
C11 C10 C9 119.2(4)
C11 C10 H10 120.4
C9 C10 H10 120.4
C10 C11 C12 120.8(4)
C10 C11 H11 119.6
C12 C11 H11 119.6
C7 C12 C11 120.8(4)
C7 C12 H12 119.6
C11 C12 H12 119.6
C18 C13 C14 118.8(3)
C18 C13 C6 121.9(3)
C14 C13 C6 119.3(3)
C13 C14 C15 120.6(3)
C13 C14 H14 119.7
C15 C14 H14 119.7
C16 C15 C14 120.1(4)
C16 C15 H15 120.0
C14 C15 H15 120.0
C15 C16 C17 120.8(4)
C15 C16 H16 119.6
C17 C16 H16 119.6
C16 C17 C18 119.2(4)
C16 C17 H17 120.4
C18 C17 H17 120.4
C13 C18 C17 120.6(4)
C13 C18 H18 119.7
C17 C18 H18 119.7
C20 C19 C24 119.0(3)
C20 C19 C1 120.4(3)
C24 C19 C1 120.6(3)
C19 C20 C21 120.1(4)
C19 C20 H20 120.0
C21 C20 H20 120.0
C22 C21 C20 119.7(4)
C22 C21 H21 120.1
C20 C21 H21 120.1
C21 C22 C23 120.8(4)
C21 C22 H22 119.6
C23 C22 H22 119.6
C22 C23 C24 119.3(4)
C22 C23 H23 120.3
C24 C23 H23 120.3
C23 C24 C19 121.1(3)
C23 C24 H24 119.4
C19 C24 H24 119.4
C30 C25 C26 118.4(4)
C30 C25 C2 119.6(3)
C26 C25 C2 122.0(4)
C27 C26 C25 120.5(4)
C27 C26 H26 119.7
C25 C26 H26 119.7
C28 C27 C26 120.0(4)
C28 C27 H27 120.0
C26 C27 H27 120.0
C29 C28 C27 119.5(5)
C29 C28 H28 120.3
C27 C28 H28 120.3
C30 C29 C28 120.5(5)
C30 C29 H29 119.8
C28 C29 H29 119.8
C29 C30 C25 121.0(4)
C29 C30 H30 119.5
C25 C30 H30 119.5

loop_
_geom_bond_atom_site_label_1
_geom_bond_atom_site_label_2
_geom_bond_distance
C1 C2 1.345(4)
C1 C5 1.477(4)
C1 C19 1.493(4)
C2 C25 1.489(5)
C2 C3 1.506(4)
C3 C4 1.526(5)
C3 H3A 0.9700
C3 H3B 0.9700
C4 C5 1.508(4)
C4 H4A 0.9700
C4 H4B 0.9700
C5 C6 1.352(4)
C6 C13 1.489(4)
C6 C7 1.499(4)
C7 C8 1.369(4)
C7 C12 1.376(5)
C8 C9 1.382(4)
C8 H8 0.9300
C9 C10 1.361(5)
C9 H9 0.9300
C10 C11 1.359(6)
C10 H10 0.9300
C11 C12 1.379(5)
C11 H11 0.9300
C12 H12 0.9300
C13 C18 1.363(4)
C13 C14 1.379(4)
C14 C15 1.385(5)
C14 H14 0.9300
C15 C16 1.355(5)
C15 H15 0.9300
C16 C17 1.357(5)
C16 H16 0.9300
C17 C18 1.409(5)
C17 H17 0.9300
C18 H18 0.9300
C19 C20 1.365(4)
C19 C24 1.379(4)
C20 C21 1.396(5)
C20 H20 0.9300
C21 C22 1.360(5)
C21 H21 0.9300
C22 C23 1.364(5)
C22 H22 0.9300
C23 C24 1.374(5)
C23 H23 0.9300
C24 H24 0.9300
C25 C30 1.378(5)
C25 C26 1.381(5)
C26 C27 1.379(5)
C26 H26 0.9300
C27 C28 1.377(6)
C27 H27 0.9300
C28 C29 1.367(7)
C28 H28 0.9300
C29 C30 1.365(6)
C29 H29 0.9300
C30 H30 0.9300

loop_
_geom_torsion_atom_site_label_1
_geom_torsion_atom_site_label_2
_geom_torsion_atom_site_label_3
_geom_torsion_atom_site_label_4
_geom_torsion
C5 C1 C2 C25 179.7(3)
C19 C1 C2 C25 1.3(6)
C5 C1 C2 C3 1.6(4)
C19 C1 C2 C3 -176.8(3)
C1 C2 C3 C4 -12.9(4)
C25 C2 C3 C4 168.8(3)
C2 C3 C4 C5 18.4(4)
C2 C1 C5 C6 -167.4(4)
C19 C1 C5 C6 10.9(6)
C2 C1 C5 C4 10.7(4)
C19 C1 C5 C4 -170.9(3)
C3 C4 C5 C6 160.1(3)
C3 C4 C5 C1 -18.1(4)
C1 C5 C6 C13 6.0(6)
C4 C5 C6 C13 -171.9(3)
C1 C5 C6 C7 -176.3(3)
C4 C5 C6 C7 5.8(5)
C5 C6 C7 C8 67.9(4)
C13 C6 C7 C8 -114.2(4)
C5 C6 C7 C12 -117.4(4)
C13 C6 C7 C12 60.5(4)
C12 C7 C8 C9 0.8(5)
C6 C7 C8 C9 175.7(3)
C7 C8 C9 C10 -0.3(6)
C8 C9 C10 C11 0.6(7)
C9 C10 C11 C12 -1.4(7)
C8 C7 C12 C11 -1.6(6)
C6 C7 C12 C11 -176.6(4)
C10 C11 C12 C7 1.9(7)
C5 C6 C13 C18 58.1(5)
C7 C6 C13 C18 -119.7(3)
C5 C6 C13 C14 -123.6(4)
C7 C6 C13 C14 58.6(4)
C18 C13 C14 C15 -1.0(5)
C6 C13 C14 C15 -179.3(3)
C13 C14 C15 C16 0.4(5)
C14 C15 C16 C17 0.6(6)
C15 C16 C17 C18 -1.1(6)
C14 C13 C18 C17 0.5(5)
C6 C13 C18 C17 178.8(3)
C16 C17 C18 C13 0.5(5)
C2 C1 C19 C20 -121.9(4)
C5 C1 C19 C20 59.9(4)
C2 C1 C19 C24 58.0(4)
C5 C1 C19 C24 -120.1(4)
C24 C19 C20 C21 0.2(5)
C1 C19 C20 C21 -179.9(3)
C19 C20 C21 C22 1.0(5)
C20 C21 C22 C23 -1.1(6)
C21 C22 C23 C24 -0.1(5)
C22 C23 C24 C19 1.4(5)
C20 C19 C24 C23 -1.4(5)
C1 C19 C24 C23 178.6(3)
C1 C2 C25 C30 -137.2(4)
C3 C2 C25 C30 40.8(5)
C1 C2 C25 C26 43.9(6)
C3 C2 C25 C26 -138.1(4)
C30 C25 C26 C27 2.3(6)
C2 C25 C26 C27 -178.9(3)
C25 C26 C27 C28 1.3(7)
C26 C27 C28 C29 -2.6(8)
C27 C28 C29 C30 0.4(9)
C28 C29 C30 C25 3.2(8)
C26 C25 C30 C29 -4.5(7)
C2 C25 C30 C29 176.6(4)

loop_
_cod_related_entry_id
_cod_related_entry_database
_cod_related_entry_code
1 ChemSpider 30659780
